data_4349436
loop_
_publ_author_name
'Harmgarth, Nicole'
'Liebing, Phil'
'Z\"orner, Florian'
'Silinskas, Mindaugas'
'Burte, Edmund P.'
'Edelmann, Frank T.'

_publ_section_title
;
 Synthesis and Crystal Structures of the First Antimony(III) Aziridinides.
;
_journal_issue 8
_journal_name_full 'Inorganic chemistry'
_journal_page_first 4267
_journal_page_last 4270
_journal_paper_doi 10.1021/acs.inorgchem.7b00523
_journal_volume 56
_journal_year 2017
_chemical_formula_moiety 'C16 H32 Cl2 Li3 N4 O2 Sb, C4 H8 O'
_chemical_formula_sum 'C20 H40 Cl2 Li3 N4 O3 Sb'
_chemical_formula_weight 598.03
_space_group_crystal_system triclinic
_space_group_IT_number 2
_space_group_name_Hall '-P 1'
_space_group_name_H-M_alt 'P -1'
_atom_sites_solution_hydrogens geom
_atom_sites_solution_primary heavy
_atom_sites_solution_secondary difmap
_audit_creation_method SHELXL-2016/4
_cell_angle_alpha 102.187(3)
_cell_angle_beta 111.543(3)
_cell_angle_gamma 107.316(3)
_cell_formula_units_Z 2
_cell_length_a 11.5142(5)
_cell_length_b 12.0844(5)
_cell_length_c 12.4101(5)
_cell_measurement_reflns_used 16064
_cell_measurement_temperature 153(2)
_cell_measurement_theta_max 29.167
_cell_measurement_theta_min 1.894
_cell_volume 1430.06(12)
_computing_cell_refinement 'X-Area (STOE & Cie, 2002)'
_computing_data_collection 'X-Area (STOE & Cie, 2002)'
_computing_data_reduction 'X-Area and X-Red (STOE & Cie, 2002)'
_computing_molecular_graphics 'Diamond (Brandenburg, 1999)'
_computing_publication_material 'SHELXL-2016/4 (Sheldrick, 2016)'
_computing_structure_refinement 'SHELXL-2016/4 (Sheldrick, 2016)'
_computing_structure_solution 'SIR-97 (Altamore et al., 1997)'
_diffrn_ambient_temperature 153(2)
_diffrn_detector_area_resol_mean 6.67
_diffrn_measured_fraction_theta_full 0.996
_diffrn_measured_fraction_theta_max 0.997
_diffrn_measurement_device_type 'STOE IPDS 2T'
_diffrn_measurement_method 'area detector'
_diffrn_radiation_type MoK\a
_diffrn_radiation_wavelength 0.71073
_diffrn_reflns_av_R_equivalents 0.0435
_diffrn_reflns_av_unetI/netI 0.0399
_diffrn_reflns_Laue_measured_fraction_full 0.996
_diffrn_reflns_Laue_measured_fraction_max 0.997
_diffrn_reflns_limit_h_max 14
_diffrn_reflns_limit_h_min -13
_diffrn_reflns_limit_k_max 14
_diffrn_reflns_limit_k_min -14
_diffrn_reflns_limit_l_max 15
_diffrn_reflns_limit_l_min -15
_diffrn_reflns_number 11916
_diffrn_reflns_point_group_measured_fraction_full 0.996
_diffrn_reflns_point_group_measured_fraction_max 0.997
_diffrn_reflns_theta_full 25.242
_diffrn_reflns_theta_max 25.994
_diffrn_reflns_theta_min 2.073
_diffrn_source 'fine-focus sealed tube'
_exptl_absorpt_coefficient_mu 1.177
_exptl_absorpt_correction_T_max 0.8878
_exptl_absorpt_correction_T_min 0.7163
_exptl_absorpt_correction_type numerical
_exptl_absorpt_process_details 'X-Area and X-Red (STOE & Cie, 2002)'
_exptl_crystal_colour 'pale yellow'
_exptl_crystal_density_diffrn 1.389
_exptl_crystal_description plate
_exptl_crystal_F_000 612
_exptl_crystal_size_max 0.320
_exptl_crystal_size_mid 0.250
_exptl_crystal_size_min 0.130
_refine_diff_density_max 1.106
_refine_diff_density_min -0.915
_refine_diff_density_rms 0.106
_refine_ls_extinction_coef 0.0040(6)
_refine_ls_extinction_expression Fc^*^=kFc[1+0.001xFc^2^\l^3^/sin(2\q)]^-1/4^
_refine_ls_extinction_method 'SHELXL-2016/4 (Sheldrick 2016)'
_refine_ls_goodness_of_fit_ref 1.181
_refine_ls_hydrogen_treatment constr
_refine_ls_matrix_type full
_refine_ls_number_parameters 318
_refine_ls_number_reflns 5600
_refine_ls_number_restraints 70
_refine_ls_restrained_S_all 1.199
_refine_ls_R_factor_all 0.0488
_refine_ls_R_factor_gt 0.0433
_refine_ls_shift/su_max 0.001
_refine_ls_shift/su_mean 0.000
_refine_ls_structure_factor_coef Fsqd
_refine_ls_weighting_details 'w=1/[\s^2^(Fo^2^)+(0.0250P)^2^+5.6630P] where P=(Fo^2^+2Fc^2^)/3'
_refine_ls_weighting_scheme calc
_refine_ls_wR_factor_gt 0.1072
_refine_ls_wR_factor_ref 0.1089
_reflns_Friedel_coverage 0.000
_reflns_number_gt 5051
_reflns_number_total 5600
_reflns_threshold_expression 'I > 2\s(I)'
_cod_data_source_file ic7b00523_si_002.cif
_cod_data_source_block li0050
_cod_original_cell_volume 1430.06(11)
_cod_database_code 4349436
_shelx_shelxl_version_number 2016/4
_shelx_space_group_comment
;
The symmetry employed for this shelxl refinement is uniquely defined
by the following loop, which should always be used as a source of
symmetry information in preference to the above space-group names.
They are only intended as comments.
;
_shelx_estimated_absorpt_t_min 0.705
_shelx_estimated_absorpt_t_max 0.862

loop_
_space_group_symop_operation_xyz
'x, y, z'
'-x, -y, -z'

loop_
_atom_site_label
_atom_site_type_symbol
_atom_site_fract_x
_atom_site_fract_y
_atom_site_fract_z
_atom_site_U_iso_or_equiv
_atom_site_adp_type
_atom_site_occupancy
_atom_site_site_symmetry_order
_atom_site_calc_flag
_atom_site_refinement_flags_posn
_atom_site_refinement_flags_adp
_atom_site_refinement_flags_occupancy
_atom_site_disorder_assembly
_atom_site_disorder_group
C1 C 0.8319(5) 1.0264(4) 0.7096(5) 0.0305(10) Uani 1 1 d . . . . .
H1 H 0.928336 1.038584 0.754663 0.037 Uiso 1 1 calc R U . . .
H2 H 0.815689 1.102799 0.726400 0.037 Uiso 1 1 calc R U . . .
C2 C 0.7467(5) 0.9305(5) 0.5831(4) 0.0303(10) Uani 1 1 d . . . . .
H4 H 0.677538 0.947227 0.520931 0.036 Uiso 1 1 calc R U . . .
H3 H 0.790146 0.883035 0.549184 0.036 Uiso 1 1 calc R U . . .
C3 C 0.5198(6) 0.7457(5) 0.8662(5) 0.0407(13) Uani 1 1 d . . . . .
H6 H 0.488960 0.806231 0.900834 0.049 Uiso 1 1 calc R U . . .
H5 H 0.573684 0.716244 0.926874 0.049 Uiso 1 1 calc R U . . .
C4 C 0.4277(5) 0.6560(5) 0.7358(5) 0.0371(12) Uani 1 1 d . . . . .
H7 H 0.424735 0.571162 0.715659 0.044 Uiso 1 1 calc R U . . .
H8 H 0.339967 0.661195 0.689606 0.044 Uiso 1 1 calc R U . . .
C5 C 0.2958(6) 0.7181(5) 0.4651(5) 0.0448(14) Uani 1 1 d . . . . .
H10 H 0.261099 0.758164 0.516869 0.054 Uiso 1 1 calc R U . . .
H9 H 0.233751 0.631035 0.409117 0.054 Uiso 1 1 calc R U . . .
C6 C 0.3776(6) 0.7960(5) 0.4206(5) 0.0412(13) Uani 1 1 d . . . . .
H11 H 0.367877 0.757790 0.337157 0.049 Uiso 1 1 calc R U . . .
H12 H 0.395268 0.885123 0.445082 0.049 Uiso 1 1 calc R U . . .
C7 C 0.6392(6) 1.0846(5) 0.9602(5) 0.0390(12) Uani 1 1 d . . . . .
H13 H 0.675580 1.106165 1.051086 0.047 Uiso 1 1 calc R U . . .
H14 H 0.539066 1.058527 0.913771 0.047 Uiso 1 1 calc R U . . .
C8 C 0.7260(6) 1.1541(5) 0.9151(5) 0.0384(12) Uani 1 1 d . . . . .
H16 H 0.680737 1.172093 0.840180 0.046 Uiso 1 1 calc R U . . .
H15 H 0.817261 1.219734 0.977506 0.046 Uiso 1 1 calc R U . . .
C9 C 0.5822(7) 0.6773(6) 0.2829(5) 0.0490(15) Uani 1 1 d . . . . .
H17 H 0.669978 0.674195 0.332859 0.059 Uiso 1 1 calc R U . . .
H18 H 0.592186 0.764241 0.309870 0.059 Uiso 1 1 calc R U . . .
C10 C 0.5424(9) 0.6292(9) 0.1479(6) 0.085(3) Uani 1 1 d . . . . .
H20 H 0.574786 0.698033 0.120128 0.102 Uiso 1 1 calc R U . . .
H19 H 0.581337 0.568989 0.129842 0.102 Uiso 1 1 calc R U . . .
C11 C 0.3952(8) 0.5698(8) 0.0877(6) 0.073(2) Uani 1 1 d . . . . .
H21 H 0.361223 0.497942 0.011530 0.088 Uiso 1 1 calc R U . . .
H22 H 0.356102 0.628916 0.064413 0.088 Uiso 1 1 calc R U . . .
C12 C 0.3552(6) 0.5282(6) 0.1768(5) 0.0459(14) Uani 1 1 d . . . . .
H24 H 0.275952 0.545301 0.175633 0.055 Uiso 1 1 calc R U . . .
H23 H 0.329859 0.437818 0.156162 0.055 Uiso 1 1 calc R U . . .
C13A C 0.8015(6) 0.9563(7) 1.2060(6) 0.0546(16) Uani 0.36(3) 1 d . U P A 1
H25A H 0.788428 0.872390 1.159760 0.066 Uiso 0.36(3) 1 calc R U P A 1
H26A H 0.709883 0.957759 1.180003 0.066 Uiso 0.36(3) 1 calc R U P A 1
C13B C 0.8015(6) 0.9563(7) 1.2060(6) 0.0546(16) Uani 0.64(3) 1 d . U P A 2
H25B H 0.823129 0.882528 1.199186 0.066 Uiso 0.64(3) 1 calc R U P A 2
H26B H 0.701928 0.929668 1.154768 0.066 Uiso 0.64(3) 1 calc R U P A 2
C14B C 0.8521(16) 1.0366(19) 1.3452(13) 0.064(3) Uani 0.64(3) 1 d . U P A 2
H27B H 0.776038 1.015280 1.367206 0.076 Uiso 0.64(3) 1 calc R U P A 2
H28B H 0.927365 1.021429 1.401729 0.076 Uiso 0.64(3) 1 calc R U P A 2
C14A C 0.863(2) 0.978(3) 1.336(2) 0.059(5) Uani 0.36(3) 1 d . U P A 1
H27A H 0.934988 0.946896 1.360610 0.071 Uiso 0.36(3) 1 calc R U P A 1
H28A H 0.794115 0.943002 1.363252 0.071 Uiso 0.36(3) 1 calc R U P A 1
C15B C 0.8996(17) 1.1646(18) 1.3551(14) 0.071(4) Uani 0.64(3) 1 d . U P A 2
H29B H 0.823198 1.191030 1.330955 0.085 Uiso 0.64(3) 1 calc R U P A 2
H30B H 0.970805 1.220208 1.440502 0.085 Uiso 0.64(3) 1 calc R U P A 2
C15A C 0.919(3) 1.114(3) 1.379(2) 0.058(5) Uani 0.36(3) 1 d . U P A 1
H29A H 1.003946 1.149702 1.458810 0.069 Uiso 0.36(3) 1 calc R U P A 1
H30A H 0.852019 1.143131 1.393397 0.069 Uiso 0.36(3) 1 calc R U P A 1
C16A C 0.9534(8) 1.1633(7) 1.2716(6) 0.0587(17) Uani 0.36(3) 1 d . U P A 1
H31A H 0.914966 1.223763 1.251414 0.070 Uiso 0.36(3) 1 calc R U P A 1
H32A H 1.052759 1.198638 1.296479 0.070 Uiso 0.36(3) 1 calc R U P A 1
C16B C 0.9534(8) 1.1633(7) 1.2716(6) 0.0587(17) Uani 0.64(3) 1 d . U P A 2
H31B H 1.051723 1.180413 1.314894 0.070 Uiso 0.64(3) 1 calc R U P A 2
H32B H 0.945640 1.229149 1.237194 0.070 Uiso 0.64(3) 1 calc R U P A 2
C17 C 0.0679(12) 0.3337(9) -0.2283(12) 0.105(3) Uani 1 1 d D U . . .
H34 H 0.125826 0.296616 -0.182209 0.126 Uiso 1 1 calc R U . . .
H33 H -0.006039 0.267559 -0.307643 0.126 Uiso 1 1 calc R U . . .
C18 C 0.0087(11) 0.3818(8) -0.1566(11) 0.101(3) Uani 1 1 d D U . . .
H35 H 0.049326 0.380247 -0.071764 0.121 Uiso 1 1 calc R U . . .
H36 H -0.091741 0.333219 -0.196852 0.121 Uiso 1 1 calc R U . . .
C19 C 0.0415(11) 0.5072(9) -0.1534(11) 0.107(3) Uani 1 1 d D U . . .
H38 H 0.107459 0.566259 -0.067704 0.129 Uiso 1 1 calc R U . . .
H37 H -0.042483 0.522790 -0.179514 0.129 Uiso 1 1 calc R U . . .
C20 C 0.1006(11) 0.5256(9) -0.2360(12) 0.101(3) Uani 1 1 d D U . . .
H40 H 0.179694 0.607365 -0.198297 0.121 Uiso 1 1 calc R U . . .
H39 H 0.031964 0.519641 -0.316274 0.121 Uiso 1 1 calc R U . . .
LI1 Li 0.7306(8) 0.7629(7) 0.7505(7) 0.0264(16) Uani 1 1 d . . . . .
LI2 Li 0.4810(8) 0.6037(7) 0.4591(7) 0.0294(17) Uani 1 1 d . . . . .
LI3 Li 0.8756(8) 1.0126(7) 1.0075(7) 0.0278(16) Uani 1 1 d . . . . .
N1 N 0.7234(4) 0.9087(3) 0.6868(3) 0.0220(7) Uani 1 1 d . . . . .
N2 N 0.5551(4) 0.7595(3) 0.7671(3) 0.0239(8) Uani 1 1 d . . . . .
N3 N 0.4398(4) 0.7511(3) 0.5178(3) 0.0262(8) Uani 1 1 d . . . . .
N4 N 0.7034(4) 1.0260(3) 0.9000(3) 0.0239(8) Uani 1 1 d . . . . .
O1 O 0.4730(4) 0.5972(3) 0.2968(3) 0.0371(8) Uani 1 1 d . . . . .
O2 O 0.8812(4) 1.0455(3) 1.1734(3) 0.0347(8) Uani 1 1 d . . . . .
O3 O 0.1439(9) 0.4238(8) -0.2518(10) 0.140(3) Uani 1 1 d D U . . .
SB Sb 0.55050(3) 0.90332(3) 0.70324(3) 0.02254(12) Uani 1 1 d . . . . .
CL1 Cl 0.68710(11) 0.59414(10) 0.58471(10) 0.0273(2) Uani 1 1 d . . . . .
CL2 Cl 0.91040(11) 0.82965(10) 0.95094(10) 0.0262(2) Uani 1 1 d . . . . .

loop_
_atom_site_aniso_label
_atom_site_aniso_U_11
_atom_site_aniso_U_22
_atom_site_aniso_U_33
_atom_site_aniso_U_23
_atom_site_aniso_U_13
_atom_site_aniso_U_12
C1 0.026(2) 0.024(2) 0.035(3) 0.009(2) 0.015(2) 0.0032(19)
C2 0.034(3) 0.036(3) 0.027(2) 0.013(2) 0.019(2) 0.014(2)
C3 0.056(3) 0.039(3) 0.043(3) 0.020(2) 0.036(3) 0.019(3)
C4 0.033(3) 0.030(3) 0.049(3) 0.016(2) 0.024(2) 0.006(2)
C5 0.037(3) 0.038(3) 0.038(3) -0.002(2) 0.005(2) 0.014(2)
C6 0.048(3) 0.037(3) 0.028(3) 0.010(2) 0.001(2) 0.026(3)
C7 0.042(3) 0.044(3) 0.028(3) 0.004(2) 0.015(2) 0.023(3)
C8 0.047(3) 0.025(2) 0.036(3) 0.004(2) 0.014(2) 0.018(2)
C9 0.054(4) 0.042(3) 0.033(3) 0.007(2) 0.021(3) -0.001(3)
C10 0.080(6) 0.108(7) 0.036(4) 0.020(4) 0.031(4) -0.002(5)
C11 0.078(5) 0.091(6) 0.028(3) 0.016(3) 0.017(3) 0.021(5)
C12 0.041(3) 0.049(3) 0.027(3) 0.002(2) 0.010(2) 0.006(3)
C13A 0.041(3) 0.071(4) 0.058(3) 0.036(3) 0.029(3) 0.015(3)
C13B 0.041(3) 0.071(4) 0.058(3) 0.036(3) 0.029(3) 0.015(3)
C14B 0.070(5) 0.076(7) 0.052(5) 0.028(5) 0.039(4) 0.021(6)
C14A 0.057(7) 0.074(8) 0.047(6) 0.024(6) 0.034(5) 0.014(7)
C15B 0.081(6) 0.076(7) 0.051(5) 0.009(5) 0.042(4) 0.022(5)
C15A 0.064(7) 0.070(8) 0.040(6) 0.013(6) 0.032(5) 0.024(7)
C16A 0.064(4) 0.058(4) 0.039(3) 0.000(3) 0.021(3) 0.020(3)
C16B 0.064(4) 0.058(4) 0.039(3) 0.000(3) 0.021(3) 0.020(3)
C17 0.110(6) 0.056(4) 0.142(7) 0.030(5) 0.057(5) 0.030(4)
C18 0.084(5) 0.072(5) 0.122(6) 0.034(5) 0.041(5) 0.011(4)
C19 0.076(5) 0.074(5) 0.152(7) 0.020(5) 0.055(5) 0.016(4)
C20 0.085(5) 0.074(5) 0.160(7) 0.060(5) 0.064(5) 0.030(4)
LI1 0.024(4) 0.023(4) 0.026(4) 0.005(3) 0.010(3) 0.007(3)
LI2 0.033(4) 0.027(4) 0.023(4) 0.007(3) 0.011(3) 0.009(3)
LI3 0.027(4) 0.029(4) 0.023(4) 0.007(3) 0.010(3) 0.010(3)
N1 0.0256(19) 0.0185(17) 0.0196(17) 0.0062(14) 0.0105(15) 0.0064(15)
N2 0.0258(19) 0.0228(19) 0.0226(18) 0.0082(15) 0.0131(16) 0.0067(16)
N3 0.035(2) 0.0200(18) 0.0241(19) 0.0088(15) 0.0129(17) 0.0125(16)
N4 0.0185(18) 0.0254(19) 0.0273(19) 0.0117(16) 0.0090(15) 0.0090(15)
O1 0.041(2) 0.039(2) 0.0211(16) 0.0059(14) 0.0136(15) 0.0068(17)
O2 0.0338(19) 0.038(2) 0.0265(17) 0.0098(15) 0.0143(15) 0.0076(16)
O3 0.112(5) 0.113(5) 0.185(6) 0.030(5) 0.092(5) 0.020(4)
SB 0.02174(16) 0.02125(17) 0.02081(16) 0.00458(11) 0.00712(12) 0.00949(12)
CL1 0.0243(5) 0.0217(5) 0.0266(5) 0.0017(4) 0.0095(4) 0.0055(4)
CL2 0.0234(5) 0.0227(5) 0.0245(5) 0.0067(4) 0.0065(4) 0.0066(4)

loop_
_atom_type_symbol
_atom_type_description
_atom_type_scat_dispersion_real
_atom_type_scat_dispersion_imag
_atom_type_scat_source
C C 0.0033 0.0016 'International Tables Vol C Tables 4.2.6.8 and 6.1.1.4'
H H 0.0000 0.0000 'International Tables Vol C Tables 4.2.6.8 and 6.1.1.4'
Li Li -0.0003 0.0001 'International Tables Vol C Tables 4.2.6.8 and 6.1.1.4'
N N 0.0061 0.0033 'International Tables Vol C Tables 4.2.6.8 and 6.1.1.4'
O O 0.0106 0.0060 'International Tables Vol C Tables 4.2.6.8 and 6.1.1.4'
Sb Sb -0.5866 1.5461 'International Tables Vol C Tables 4.2.6.8 and 6.1.1.4'
Cl Cl 0.1484 0.1585 'International Tables Vol C Tables 4.2.6.8 and 6.1.1.4'

loop_
_geom_angle_atom_site_label_1
_geom_angle_atom_site_label_2
_geom_angle_atom_site_label_3
_geom_angle
_geom_angle_site_symmetry_1
_geom_angle_site_symmetry_3
N1 C1 C2 59.5(3) . .
N1 C2 C1 60.0(3) . .
N2 C3 C4 59.6(3) . .
N2 C4 C3 58.8(3) . .
N3 C5 C6 60.7(3) . .
N3 C6 C5 58.3(3) . .
N4 C7 C8 59.9(3) . .
N4 C8 C7 59.8(3) . .
O1 C9 C10 105.4(5) . .
C11 C10 C9 104.6(6) . .
C10 C11 C12 106.9(6) . .
O1 C12 C11 106.1(5) . .
O2 C13A C14A 113.1(12) . .
O2 C13B C14B 99.6(8) . .
C15B C14B C13B 106.5(10) . .
C13A C14A C15A 96.9(19) . .
C16B C15B C14B 102.2(11) . .
C14A C15A C16A 109.7(16) . .
O2 C16A C15A 96.8(11) . .
C15B C16B O2 109.9(9) . .
O3 C17 C18 110.8(8) . .
C17 C18 C19 104.0(9) . .
C18 C19 C20 109.1(9) . .
C19 C20 O3 102.7(8) . .
N1 LI1 N2 85.8(3) . .
N1 LI1 CL2 112.8(3) . .
N2 LI1 CL2 108.0(3) . .
N1 LI1 CL1 107.8(3) . .
N2 LI1 CL1 113.7(3) . .
CL2 LI1 CL1 122.8(3) . .
N1 LI1 SB 42.80(18) . .
N2 LI1 SB 42.95(18) . .
CL2 LI1 SB 118.5(3) . .
CL1 LI1 SB 118.7(3) . .
N1 LI1 LI3 75.4(3) . .
N2 LI1 LI3 80.7(3) . .
CL2 LI1 LI3 45.39(19) . .
CL1 LI1 LI3 165.2(3) . .
SB LI1 LI3 73.7(2) . .
N1 LI1 LI2 79.7(3) . .
N2 LI1 LI2 77.3(3) . .
CL2 LI1 LI2 166.4(4) . .
CL1 LI1 LI2 45.1(2) . .
SB LI1 LI2 74.1(2) . .
LI3 LI1 LI2 147.8(3) . .
N1 LI1 N4 54.7(2) . .
N2 LI1 N4 56.2(2) . .
CL2 LI1 N4 79.2(2) . .
CL1 LI1 N4 157.7(3) . .
SB LI1 N4 39.43(11) . .
LI3 LI1 N4 34.34(17) . .
LI2 LI1 N4 113.6(3) . .
O1 LI2 N3 105.7(4) . .
O1 LI2 CL1 109.0(4) . .
N3 LI2 CL1 120.0(4) . .
O1 LI2 CL1 103.9(3) . 2_666
N3 LI2 CL1 115.0(4) . 2_666
CL1 LI2 CL1 102.1(3) . 2_666
O1 LI2 LI2 116.7(5) . 2_666
N3 LI2 LI2 137.2(5) . 2_666
CL1 LI2 LI2 51.3(2) . 2_666
CL1 LI2 LI2 50.8(2) 2_666 2_666
O1 LI2 LI1 132.7(4) . .
N3 LI2 LI1 76.0(3) . .
CL1 LI2 LI1 44.59(19) . .
CL1 LI2 LI1 118.4(3) 2_666 .
LI2 LI2 LI1 79.3(3) 2_666 .
O2 LI3 N4 104.5(4) . .
O2 LI3 CL2 109.4(4) . .
N4 LI3 CL2 120.8(4) . .
O2 LI3 CL2 103.2(3) . 2_777
N4 LI3 CL2 116.3(4) . 2_777
CL2 LI3 CL2 101.2(3) . 2_777
O2 LI3 LI3 116.2(4) . 2_777
N4 LI3 LI3 138.8(5) . 2_777
CL2 LI3 LI3 51.2(2) . 2_777
CL2 LI3 LI3 50.0(2) 2_777 2_777
O2 LI3 LI1 135.3(4) . .
N4 LI3 LI1 77.1(3) . .
CL2 LI3 LI1 44.77(19) . .
CL2 LI3 LI1 116.1(3) 2_777 .
LI3 LI3 LI1 78.2(3) 2_777 .
C2 N1 C1 60.5(3) . .
C2 N1 SB 122.9(3) . .
C1 N1 SB 121.8(3) . .
C2 N1 LI1 128.0(4) . .
C1 N1 LI1 132.0(4) . .
SB N1 LI1 93.6(3) . .
C3 N2 C4 61.5(3) . .
C3 N2 SB 122.4(3) . .
C4 N2 SB 120.8(3) . .
C3 N2 LI1 129.5(4) . .
C4 N2 LI1 131.6(4) . .
SB N2 LI1 93.3(3) . .
C5 N3 C6 61.0(4) . .
C5 N3 LI2 111.4(4) . .
C6 N3 LI2 114.5(4) . .
C5 N3 SB 111.0(3) . .
C6 N3 SB 110.3(3) . .
LI2 N3 SB 128.9(3) . .
C7 N4 C8 60.4(4) . .
C7 N4 LI3 118.4(4) . .
C8 N4 LI3 111.6(4) . .
C7 N4 SB 110.0(3) . .
C8 N4 SB 109.3(3) . .
LI3 N4 SB 127.3(3) . .
C7 N4 LI1 151.5(3) . .
C8 N4 LI1 146.1(3) . .
LI3 N4 LI1 68.5(3) . .
SB N4 LI1 59.01(15) . .
C9 O1 C12 109.2(4) . .
C9 O1 LI2 123.2(4) . .
C12 O1 LI2 127.0(4) . .
C16A O2 C13A 110.4(5) . .
C16B O2 C13B 110.4(5) . .
C16B O2 LI3 125.1(4) . .
C16A O2 LI3 125.1(4) . .
C13A O2 LI3 124.2(4) . .
C13B O2 LI3 124.2(4) . .
C17 O3 C20 107.9(8) . .
N1 SB N2 87.34(15) . .
N1 SB N3 84.18(14) . .
N2 SB N3 83.07(14) . .
N1 SB N4 82.93(14) . .
N2 SB N4 84.68(14) . .
N3 SB N4 162.59(14) . .
N1 SB LI1 43.59(18) . .
N2 SB LI1 43.75(18) . .
N3 SB LI1 81.03(17) . .
N4 SB LI1 81.56(17) . .
LI1 CL1 LI2 90.4(3) . .
LI1 CL1 LI2 117.7(3) . 2_666
LI2 CL1 LI2 77.9(3) . 2_666
LI1 CL2 LI3 89.8(3) . .
LI1 CL2 LI3 115.4(3) . 2_777
LI3 CL2 LI3 78.8(3) . 2_777

loop_
_geom_bond_atom_site_label_1
_geom_bond_atom_site_label_2
_geom_bond_distance
_geom_bond_site_symmetry_2
C1 N1 1.474(6) .
C1 C2 1.482(7) .
C2 N1 1.466(6) .
C3 N2 1.455(6) .
C3 C4 1.495(8) .
C4 N2 1.466(6) .
C5 N3 1.426(7) .
C5 C6 1.466(9) .
C6 N3 1.462(6) .
C7 N4 1.449(6) .
C7 C8 1.458(8) .
C8 N4 1.450(6) .
C9 O1 1.433(7) .
C9 C10 1.490(8) .
C10 C11 1.438(11) .
C11 C12 1.469(9) .
C12 O1 1.439(6) .
C13A O2 1.426(7) .
C13A C14A 1.43(2) .
C13B O2 1.426(7) .
C13B C14B 1.575(17) .
C14B C15B 1.44(2) .
C14A C15A 1.47(3) .
C15B C16B 1.389(15) .
C15A C16A 1.70(3) .
C16A O2 1.422(7) .
C16B O2 1.422(7) .
C17 O3 1.338(11) .
C17 C18 1.434(12) .
C18 C19 1.436(11) .
C19 C20 1.443(12) .
C20 O3 1.462(11) .
LI1 N1 2.089(9) .
LI1 N2 2.095(9) .
LI1 CL2 2.346(8) .
LI1 CL1 2.347(8) .
LI1 SB 3.024(8) .
LI1 LI3 3.330(11) .
LI1 LI2 3.343(11) .
LI1 N4 3.489(9) .
LI2 O1 1.966(9) .
LI2 N3 2.034(9) .
LI2 CL1 2.366(8) .
LI2 CL1 2.384(8) 2_666
LI2 LI2 2.984(17) 2_666
LI3 O2 1.986(8) .
LI3 N4 2.019(9) .
LI3 CL2 2.371(8) .
LI3 CL2 2.414(8) 2_777
LI3 LI3 3.036(16) 2_777
N1 SB 2.059(4) .
N2 SB 2.064(4) .
N3 SB 2.228(4) .
N4 SB 2.240(4) .
CL1 LI2 2.384(8) 2_666
CL2 LI3 2.413(8) 2_777

loop_
_geom_torsion_atom_site_label_1
_geom_torsion_atom_site_label_2
_geom_torsion_atom_site_label_3
_geom_torsion_atom_site_label_4
_geom_torsion
O1 C9 C10 C11 26.9(10)
C9 C10 C11 C12 -27.5(10)
C10 C11 C12 O1 18.0(9)
O2 C13B C14B C15B 24.8(12)
O2 C13A C14A C15A 37(2)
C13B C14B C15B C16B -33.7(15)
C13A C14A C15A C16A -29(2)
C14A C15A C16A O2 12.8(19)
C14B C15B C16B O2 30.3(16)
O3 C17 C18 C19 7.6(14)
C17 C18 C19 C20 8.1(13)
C18 C19 C20 O3 -19.1(12)
C1 C2 N1 SB 110.7(4)
C1 C2 N1 LI1 -122.3(5)
C2 C1 N1 SB -112.6(4)
C2 C1 N1 LI1 116.3(5)
C4 C3 N2 SB 110.2(4)
C4 C3 N2 LI1 -122.2(5)
C3 C4 N2 SB -112.7(4)
C3 C4 N2 LI1 119.1(5)
C6 C5 N3 LI2 -107.0(4)
C6 C5 N3 SB 102.2(4)
C5 C6 N3 LI2 101.9(5)
C5 C6 N3 SB -103.4(4)
C8 C7 N4 LI3 100.0(5)
C8 C7 N4 SB -101.4(3)
C8 C7 N4 LI1 -162.8(7)
C7 C8 N4 LI3 -111.3(4)
C7 C8 N4 SB 102.5(3)
C7 C8 N4 LI1 165.3(6)
C10 C9 O1 C12 -16.1(8)
C10 C9 O1 LI2 172.0(6)
C11 C12 O1 C9 -0.7(7)
C11 C12 O1 LI2 170.8(6)
C15B C16B O2 C13B -14.8(13)
C15B C16B O2 LI3 159.2(12)
C15A C16A O2 C13A 9.9(12)
C15A C16A O2 LI3 -176.2(11)
C14A C13A O2 C16A -32.3(17)
C14A C13A O2 LI3 153.7(16)
C14B C13B O2 C16B -6.4(9)
C14B C13B O2 LI3 179.5(8)
C18 C17 O3 C20 -20.1(15)
C19 C20 O3 C17 23.8(13)
